data_1554594
loop_
_publ_author_name
'Perc\'astegui, Edmundo G'
'Mosquera, Jes\'us'
'Ronson, Tanya K.'
'Plajer, Alex J.'
'Kieffer, Marion'
'Nitschke, Jonathan R.'

_publ_section_title
;
 Waterproof architectures through subcomponent self-assembly.
;
_journal_issue 7
_journal_name_full 'Chemical science'
_journal_page_first 2006
_journal_page_last 2018
_journal_paper_doi 10.1039/c8sc05085f
_journal_volume 10
_journal_year 2019
_chemical_formula_moiety 'C144 H144 Cd4 N28, 8(C F3 S O3)'
_chemical_formula_sum 'C152 H144 Cd4 F24 N28 O24 S8'
_chemical_formula_weight 3909.02
_space_group_crystal_system cubic
_space_group_IT_number 219
_space_group_name_Hall 'F -4a 2 3'
_space_group_name_H-M_alt 'F -4 3 c'
_atom_sites_solution_hydrogens geom
_audit_creation_method SHELXL-2016/6
_audit_update_record
;
2018-09-28 deposited with the CCDC.
2018-12-12 downloaded from the CCDC.
;
_cell_angle_alpha 90
_cell_angle_beta 90
_cell_angle_gamma 90
_cell_formula_units_Z 8
_cell_length_a 34.3297(7)
_cell_length_b 34.3297(7)
_cell_length_c 34.3297(7)
_cell_measurement_reflns_used 9927
_cell_measurement_temperature 180(2)
_cell_measurement_theta_max 133.341
_cell_measurement_theta_min 7.283
_cell_volume 40458.5(14)
_computing_cell_refinement 'Bruker APEX3'
_computing_data_collection 'Bruker APEX3'
_computing_data_reduction 'Bruker APEX3'
_computing_structure_refinement 'SHELXL-2016/6 (Sheldrick, 2016)'
_computing_structure_solution 'SHELXT (Sheldrick, 2016)'
_diffrn_ambient_temperature 180(2)
_diffrn_measured_fraction_theta_full 0.987
_diffrn_measured_fraction_theta_max 0.987
_diffrn_measurement_device_type 'Bruker APEX-II CCD'
_diffrn_measurement_method '\f and \w scans'
_diffrn_radiation_monochromator graphite
_diffrn_radiation_source 'sealed tube'
_diffrn_radiation_type CuK\a
_diffrn_radiation_wavelength 1.54178
_diffrn_reflns_av_R_equivalents 0.0287
_diffrn_reflns_av_unetI/netI 0.0237
_diffrn_reflns_Laue_measured_fraction_full 0.987
_diffrn_reflns_Laue_measured_fraction_max 0.987
_diffrn_reflns_limit_h_max 40
_diffrn_reflns_limit_h_min -40
_diffrn_reflns_limit_k_max 40
_diffrn_reflns_limit_k_min -38
_diffrn_reflns_limit_l_max 28
_diffrn_reflns_limit_l_min -40
_diffrn_reflns_number 29643
_diffrn_reflns_point_group_measured_fraction_full 0.990
_diffrn_reflns_point_group_measured_fraction_max 0.990
_diffrn_reflns_theta_full 66.785
_diffrn_reflns_theta_max 66.785
_diffrn_reflns_theta_min 3.642
_exptl_absorpt_coefficient_mu 4.817
_exptl_absorpt_correction_T_max 0.7528
_exptl_absorpt_correction_T_min 0.6306
_exptl_absorpt_correction_type multi-scan
_exptl_absorpt_process_details SADABS
_exptl_crystal_colour colourless
_exptl_crystal_density_diffrn 1.284
_exptl_crystal_description prism
_exptl_crystal_F_000 15840
_exptl_crystal_size_max 0.170
_exptl_crystal_size_mid 0.160
_exptl_crystal_size_min 0.160
_refine_diff_density_max 0.254
_refine_diff_density_min -0.553
_refine_diff_density_rms 0.042
_refine_ls_abs_structure_details
;
 Refined as an inversion twin.
;
_refine_ls_abs_structure_Flack 0.08(2)
_refine_ls_extinction_method none
_refine_ls_goodness_of_fit_ref 1.043
_refine_ls_hydrogen_treatment constr
_refine_ls_matrix_type full
_refine_ls_number_parameters 149
_refine_ls_number_reflns 2961
_refine_ls_number_restraints 259
_refine_ls_restrained_S_all 1.024
_refine_ls_R_factor_all 0.0445
_refine_ls_R_factor_gt 0.0400
_refine_ls_shift/su_max 0.001
_refine_ls_shift/su_mean 0.000
_refine_ls_structure_factor_coef Fsqd
_refine_ls_weighting_details 'w=1/[\s^2^(Fo^2^)+(0.0543P)^2^+105.4221P] where P=(Fo^2^+2Fc^2^)/3'
_refine_ls_weighting_scheme calc
_refine_ls_wR_factor_gt 0.1062
_refine_ls_wR_factor_ref 0.1103
_reflns_Friedel_coverage 0.892
_reflns_Friedel_fraction_full 0.993
_reflns_Friedel_fraction_max 0.993
_reflns_number_gt 2668
_reflns_number_total 2961
_reflns_threshold_expression 'I > 2\s(I)'
_cod_data_source_file c8sc05085f2.cif
_cod_data_source_block jnb128_sq
_cod_original_cell_volume 40459(2)
_cod_original_sg_symbol_Hall 'F -4c 2 3'
_cod_database_code 1554594
_shelx_shelxl_version_number 2016/6
_shelx_space_group_comment
;
The symmetry employed for this shelxl refinement is uniquely defined
by the following loop, which should always be used as a source of
symmetry information in preference to the above space-group names.
They are only intended as comments.
;
_shelx_estimated_absorpt_t_min 0.495
_shelx_estimated_absorpt_t_max 0.513

loop_
_space_group_symop_operation_xyz
'x, y, z'
'y, -x, -z+1/2'
'-x, -y, z'
'-y, x, -z+1/2'
'x, -y, -z'
'-y, -x, z+1/2'
'-x, y, -z'
'y, x, z+1/2'
'z, x, y'
'x, -z, -y+1/2'
'-z, -x, y'
'-x, z, -y+1/2'
'z, -x, -y'
'-x, -z, y+1/2'
'-z, x, -y'
'x, z, y+1/2'
'y, z, x'
'z+1/2, y, x'
'z+1/2, -y, -x'
'-z+1/2, -y, x'
'-z+1/2, y, -x'
'y, -z+1/2, -x+1/2'
'-y, -z+1/2, x+1/2'
'-y, z+1/2, -x+1/2'
'x, y+1/2, z+1/2'
'y, -x+1/2, -z+1'
'-x, -y+1/2, z+1/2'
'-y, x+1/2, -z+1'
'x, -y+1/2, -z+1/2'
'-y, -x+1/2, z+1'
'-x, y+1/2, -z+1/2'
'y, x+1/2, z+1'
'z, x+1/2, y+1/2'
'x, -z+1/2, -y+1'
'-z, -x+1/2, y+1/2'
'-x, z+1/2, -y+1'
'z, -x+1/2, -y+1/2'
'-x, -z+1/2, y+1'
'-z, x+1/2, -y+1/2'
'x, z+1/2, y+1'
'y, z+1/2, x+1/2'
'z+1/2, y+1/2, x+1/2'
'z+1/2, -y+1/2, -x+1/2'
'-z+1/2, -y+1/2, x+1/2'
'-z+1/2, y+1/2, -x+1/2'
'y, -z+1, -x+1'
'-y, -z+1, x+1'
'-y, z+1, -x+1'
'x+1/2, y, z+1/2'
'y+1/2, -x, -z+1'
'-x+1/2, -y, z+1/2'
'-y+1/2, x, -z+1'
'x+1/2, -y, -z+1/2'
'-y+1/2, -x, z+1'
'-x+1/2, y, -z+1/2'
'y+1/2, x, z+1'
'z+1/2, x, y+1/2'
'x+1/2, -z, -y+1'
'-z+1/2, -x, y+1/2'
'-x+1/2, z, -y+1'
'z+1/2, -x, -y+1/2'
'-x+1/2, -z, y+1'
'-z+1/2, x, -y+1/2'
'x+1/2, z, y+1'
'y+1/2, z, x+1/2'
'z+1, y, x+1/2'
'z+1, -y, -x+1/2'
'-z+1, -y, x+1/2'
'-z+1, y, -x+1/2'
'y+1/2, -z+1/2, -x+1'
'-y+1/2, -z+1/2, x+1'
'-y+1/2, z+1/2, -x+1'
'x+1/2, y+1/2, z'
'y+1/2, -x+1/2, -z+1/2'
'-x+1/2, -y+1/2, z'
'-y+1/2, x+1/2, -z+1/2'
'x+1/2, -y+1/2, -z'
'-y+1/2, -x+1/2, z+1/2'
'-x+1/2, y+1/2, -z'
'y+1/2, x+1/2, z+1/2'
'z+1/2, x+1/2, y'
'x+1/2, -z+1/2, -y+1/2'
'-z+1/2, -x+1/2, y'
'-x+1/2, z+1/2, -y+1/2'
'z+1/2, -x+1/2, -y'
'-x+1/2, -z+1/2, y+1/2'
'-z+1/2, x+1/2, -y'
'x+1/2, z+1/2, y+1/2'
'y+1/2, z+1/2, x'
'z+1, y+1/2, x'
'z+1, -y+1/2, -x'
'-z+1, -y+1/2, x'
'-z+1, y+1/2, -x'
'y+1/2, -z+1, -x+1/2'
'-y+1/2, -z+1, x+1/2'
'-y+1/2, z+1, -x+1/2'

loop_
_atom_site_label
_atom_site_type_symbol
_atom_site_fract_x
_atom_site_fract_y
_atom_site_fract_z
_atom_site_U_iso_or_equiv
_atom_site_adp_type
_atom_site_occupancy
_atom_site_site_symmetry_order
_atom_site_calc_flag
_atom_site_refinement_flags_posn
_atom_site_refinement_flags_adp
_atom_site_refinement_flags_occupancy
_atom_site_disorder_assembly
_atom_site_disorder_group
Cd1 Cd 0.14675(2) 0.35325(2) 0.14675(2) 0.0612(3) Uani 1 3 d S T P . .
N1 N 0.18945(13) 0.31055(13) 0.18945(13) 0.070(2) Uani 1 3 d S TU P . .
N2 N 0.10592(15) 0.34445(16) 0.20030(13) 0.0757(13) Uani 1 1 d . U . . .
N3 N 0.07879(11) 0.34370(13) 0.12510(11) 0.0602(11) Uani 1 1 d D U . . .
C1 C 0.18772(19) 0.3237(2) 0.23109(18) 0.0745(16) Uani 1 1 d . U . . .
H1A H 0.194905 0.351653 0.231899 0.089 Uiso 1 1 calc R U . . .
H1B H 0.207836 0.309294 0.245859 0.089 Uiso 1 1 calc R U . . .
C2 C 0.1496(2) 0.3190(2) 0.25198(17) 0.0826(18) Uani 1 1 d . U . . .
H2A H 0.154213 0.320561 0.280404 0.099 Uiso 1 1 calc R U . . .
H2B H 0.138947 0.292805 0.246235 0.099 Uiso 1 1 calc R U . . .
C3 C 0.11925(19) 0.3499(2) 0.24041(17) 0.0796(17) Uani 1 1 d . U . . .
H3A H 0.096666 0.348307 0.258272 0.096 Uiso 1 1 calc R U . . .
H3B H 0.130870 0.376177 0.243107 0.096 Uiso 1 1 calc R U . . .
C4 C 0.06938(19) 0.3392(3) 0.19418(19) 0.092(2) Uani 1 1 d . U . . .
H4 H 0.052250 0.336486 0.215750 0.110 Uiso 1 1 calc R U . . .
C5 C 0.05364(14) 0.3372(2) 0.15463(13) 0.0711(16) Uani 1 1 d D U . . .
C6 C 0.01430(14) 0.3330(3) 0.14892(15) 0.115(3) Uani 1 1 d D U . . .
H6 H -0.002725 0.329294 0.170412 0.138 Uiso 1 1 calc R U . . .
C7 C -0.00005(13) 0.3343(3) 0.11152(15) 0.097(2) Uani 1 1 d D U . . .
H7 H -0.027118 0.330846 0.106887 0.116 Uiso 1 1 calc R U . . .
C8 C 0.02524(12) 0.34066(17) 0.08054(13) 0.0698(14) Uani 1 1 d D U . . .
C9 C 0.06485(12) 0.34345(18) 0.08890(12) 0.0654(14) Uani 1 1 d D U . . .
H9 H 0.082710 0.345256 0.067835 0.079 Uiso 1 1 calc R U . . .
C10 C 0.01283(18) 0.3405(3) 0.03812(11) 0.080(4) Uani 0.5 1 d DG U P A -1
C11 C 0.03642(17) 0.3565(2) 0.00939(13) 0.078(3) Uani 0.5 1 d DG U P A -1
H11 H 0.060868 0.367625 0.016138 0.093 Uiso 0.5 1 calc R U P A -1
C12 C 0.0243(2) 0.3564(3) -0.02923(12) 0.082(3) Uani 0.5 1 d DG U P A -1
H12 H 0.040373 0.367337 -0.048870 0.098 Uiso 0.5 1 calc R U P A -1
C13 C -0.0115(2) 0.3402(3) -0.03911(12) 0.085(4) Uani 0.5 1 d DG U P A -1
C14 C -0.0351(2) 0.3241(3) -0.01038(14) 0.100(4) Uani 0.5 1 d DG U P A -1
H14 H -0.059547 0.313051 -0.017129 0.121 Uiso 0.5 1 calc R U P A -1
C15 C -0.0229(2) 0.3243(3) 0.02824(13) 0.094(4) Uani 0.5 1 d DG U P A -1
H15 H -0.039053 0.313339 0.047879 0.113 Uiso 0.5 1 calc R U P A -1

loop_
_atom_site_aniso_label
_atom_site_aniso_U_11
_atom_site_aniso_U_22
_atom_site_aniso_U_33
_atom_site_aniso_U_23
_atom_site_aniso_U_13
_atom_site_aniso_U_12
Cd1 0.0612(3) 0.0612(3) 0.0612(3) 0.01729(16) -0.01729(16) 0.01729(16)
N1 0.070(2) 0.070(2) 0.070(2) 0.015(2) -0.015(2) 0.015(2)
N2 0.079(3) 0.088(3) 0.061(3) 0.014(2) -0.017(2) 0.020(3)
N3 0.063(2) 0.053(3) 0.064(2) 0.010(2) -0.018(2) 0.009(2)
C1 0.075(4) 0.077(4) 0.072(4) 0.010(3) -0.028(3) 0.014(3)
C2 0.096(4) 0.099(4) 0.053(3) 0.018(3) -0.023(3) 0.033(4)
C3 0.081(4) 0.099(5) 0.059(3) 0.015(3) -0.014(3) 0.020(4)
C4 0.067(4) 0.144(7) 0.064(3) 0.028(4) -0.012(3) 0.018(4)
C5 0.067(3) 0.088(4) 0.058(3) 0.011(3) -0.011(3) 0.013(3)
C6 0.062(3) 0.213(9) 0.070(4) 0.028(5) 0.000(3) 0.003(5)
C7 0.058(3) 0.153(7) 0.079(4) 0.022(4) -0.018(3) 0.001(4)
C8 0.055(3) 0.086(4) 0.067(3) 0.002(3) -0.014(2) 0.004(3)
C9 0.059(3) 0.078(4) 0.059(3) 0.020(3) -0.011(2) -0.002(3)
C10 0.056(7) 0.108(9) 0.076(6) 0.027(7) -0.020(6) -0.019(7)
C11 0.051(5) 0.110(8) 0.073(5) 0.017(6) -0.022(4) -0.021(6)
C12 0.059(5) 0.119(8) 0.067(5) 0.003(6) -0.020(5) -0.033(6)
C13 0.062(7) 0.119(9) 0.075(7) 0.013(8) -0.021(6) -0.041(7)
C14 0.069(6) 0.145(9) 0.088(7) 0.030(7) -0.019(6) -0.030(7)
C15 0.057(6) 0.137(9) 0.088(6) 0.025(7) -0.023(5) -0.025(6)

loop_
_atom_type_symbol
_atom_type_description
_atom_type_scat_dispersion_real
_atom_type_scat_dispersion_imag
_atom_type_scat_source
C C 0.0181 0.0091 'International Tables Vol C Tables 4.2.6.8 and 6.1.1.4'
H H 0.0000 0.0000 'International Tables Vol C Tables 4.2.6.8 and 6.1.1.4'
N N 0.0311 0.0180 'International Tables Vol C Tables 4.2.6.8 and 6.1.1.4'
Cd Cd 0.1185 4.6533 'International Tables Vol C Tables 4.2.6.8 and 6.1.1.4'
S S 0.3331 0.5567 'International Tables Vol C Tables 4.2.6.8 and 6.1.1.4'
O O 0.0492 0.0322 'International Tables Vol C Tables 4.2.6.8 and 6.1.1.4'
F F 0.0727 0.0534 'International Tables Vol C Tables 4.2.6.8 and 6.1.1.4'

loop_
_geom_angle_atom_site_label_1
_geom_angle_atom_site_label_2
_geom_angle_atom_site_label_3
_geom_angle
_geom_angle_site_symmetry_1
_geom_angle_site_symmetry_3
N2 Cd1 N2 116.73(7) 37 71_554
N2 Cd1 N2 116.73(7) 37 .
N2 Cd1 N2 116.73(7) 71_554 .
N2 Cd1 N3 69.65(15) 37 37
N2 Cd1 N3 149.70(15) 71_554 37
N2 Cd1 N3 80.61(16) . 37
N2 Cd1 N3 80.61(16) 37 71_554
N2 Cd1 N3 69.65(15) 71_554 71_554
N2 Cd1 N3 149.70(15) . 71_554
N3 Cd1 N3 83.17(14) 37 71_554
N2 Cd1 N3 149.70(15) 37 .
N2 Cd1 N3 80.61(16) 71_554 .
N2 Cd1 N3 69.65(15) . .
N3 Cd1 N3 83.17(14) 37 .
N3 Cd1 N3 83.17(14) 71_554 .
N2 Cd1 N1 79.46(11) 37 .
N2 Cd1 N1 79.46(11) 71_554 .
N2 Cd1 N1 79.46(11) . .
N3 Cd1 N1 129.97(9) 37 .
N3 Cd1 N1 129.97(9) 71_554 .
N3 Cd1 N1 129.97(9) . .
C1 N1 C1 108.3(4) 71_554 37
C1 N1 C1 108.3(4) 71_554 .
C1 N1 C1 108.3(4) 37 .
C1 N1 Cd1 110.7(4) 71_554 .
C1 N1 Cd1 110.7(4) 37 .
C1 N1 Cd1 110.7(4) . .
C4 N2 C3 118.5(6) . .
C4 N2 Cd1 118.5(4) . .
C3 N2 Cd1 122.5(4) . .
C9 N3 C5 118.0(3) . .
C9 N3 Cd1 128.4(3) . .
C5 N3 Cd1 113.6(3) . .
N1 C1 C2 117.2(5) . .
N1 C1 H1A 108.0 . .
C2 C1 H1A 108.0 . .
N1 C1 H1B 108.0 . .
C2 C1 H1B 108.0 . .
H1A C1 H1B 107.2 . .
C1 C2 C3 113.0(5) . .
C1 C2 H2A 109.0 . .
C3 C2 H2A 109.0 . .
C1 C2 H2B 109.0 . .
C3 C2 H2B 109.0 . .
H2A C2 H2B 107.8 . .
N2 C3 C2 111.4(5) . .
N2 C3 H3A 109.3 . .
C2 C3 H3A 109.3 . .
N2 C3 H3B 109.3 . .
C2 C3 H3B 109.3 . .
H3A C3 H3B 108.0 . .
N2 C4 C5 121.3(6) . .
N2 C4 H4 119.4 . .
C5 C4 H4 119.4 . .
N3 C5 C6 122.7(4) . .
N3 C5 C4 116.9(4) . .
C6 C5 C4 120.1(5) . .
C5 C6 C7 118.8(4) . .
C5 C6 H6 120.6 . .
C7 C6 H6 120.6 . .
C6 C7 C8 119.7(4) . .
C6 C7 H7 120.2 . .
C8 C7 H7 120.2 . .
C7 C8 C9 117.6(4) . .
C7 C8 C10 123.9(4) . .
C9 C8 C10 118.2(4) . .
N3 C9 C8 122.9(4) . .
N3 C9 H9 118.5 . .
C8 C9 H9 118.5 . .
C11 C10 C15 120.0 . .
C11 C10 C8 121.1(2) . .
C15 C10 C8 118.9(2) . .
C10 C11 C12 120.0 . .
C10 C11 H11 120.0 . .
C12 C11 H11 120.0 . .
C13 C12 C11 120.0 . .
C13 C12 H12 120.0 . .
C11 C12 H12 120.0 . .
C14 C13 C12 120.0 . .
C13 C14 C15 120.0 . .
C13 C14 H14 120.0 . .
C15 C14 H14 120.0 . .
C14 C15 C10 120.0 . .
C14 C15 H15 120.0 . .
C10 C15 H15 120.0 . .

loop_
_geom_bond_atom_site_label_1
_geom_bond_atom_site_label_2
_geom_bond_distance
_geom_bond_site_symmetry_2
Cd1 N2 2.331(5) 37
Cd1 N2 2.331(5) 71_554
Cd1 N2 2.331(5) .
Cd1 N3 2.470(3) 37
Cd1 N3 2.470(3) 71_554
Cd1 N3 2.470(3) .
Cd1 N1 2.539(8) .
N1 C1 1.500(7) 71_554
N1 C1 1.500(7) 37
N1 C1 1.500(7) .
N2 C4 1.285(8) .
N2 C3 1.463(7) .
N3 C9 1.332(4) .
N3 C5 1.350(5) .
C1 C2 1.501(10) .
C1 H1A 0.9900 .
C1 H1B 0.9900 .
C2 C3 1.540(8) .
C2 H2A 0.9900 .
C2 H2B 0.9900 .
C3 H3A 0.9900 .
C3 H3B 0.9900 .
C4 C5 1.463(8) .
C4 H4 0.9500 .
C5 C6 1.372(5) .
C6 C7 1.376(5) .
C6 H6 0.9500 .
C7 C8 1.390(5) .
C7 H7 0.9500 .
C8 C9 1.393(5) .
C8 C10 1.517(5) .
C9 H9 0.9500 .
C10 C11 1.3900 .
C10 C15 1.3900 .
C11 C12 1.3900 .
C11 H11 0.9500 .
C12 C13 1.3900 .
C12 H12 0.9500 .
C13 C14 1.3900 .
C14 C15 1.3900 .
C14 H14 0.9500 .
C15 H15 0.9500 .

loop_
_geom_torsion_atom_site_label_1
_geom_torsion_atom_site_label_2
_geom_torsion_atom_site_label_3
_geom_torsion_atom_site_label_4
_geom_torsion
_geom_torsion_site_symmetry_1
C1 N1 C1 C2 -54.5(9) 71_554
C1 N1 C1 C2 -171.6(4) 37
Cd1 N1 C1 C2 66.9(5) .
N1 C1 C2 C3 -76.6(8) .
C4 N2 C3 C2 121.8(7) .
Cd1 N2 C3 C2 -66.7(7) .
C1 C2 C3 N2 69.0(8) .
C3 N2 C4 C5 174.1(6) .
Cd1 N2 C4 C5 2.3(10) .
C9 N3 C5 C6 -4.4(10) .
Cd1 N3 C5 C6 176.9(7) .
C9 N3 C5 C4 -177.7(6) .
Cd1 N3 C5 C4 3.6(7) .
N2 C4 C5 N3 -4.1(11) .
N2 C4 C5 C6 -177.6(8) .
N3 C5 C6 C7 1.9(14) .
C4 C5 C6 C7 175.0(9) .
C5 C6 C7 C8 -1.4(14) .
C6 C7 C8 C9 3.3(12) .
C6 C7 C8 C10 176.7(9) .
C5 N3 C9 C8 6.5(9) .
Cd1 N3 C9 C8 -175.0(4) .
C7 C8 C9 N3 -6.0(10) .
C10 C8 C9 N3 -179.8(6) .
C7 C8 C10 C11 163.4(7) .
C9 C8 C10 C11 -23.3(9) .
C7 C8 C10 C15 -16.1(10) .
C9 C8 C10 C15 157.3(6) .
C15 C10 C11 C12 0.0 .
C8 C10 C11 C12 -179.4(8) .
C10 C11 C12 C13 0.0 .
C11 C12 C13 C14 0.0 .
C12 C13 C14 C15 0.0 .
C13 C14 C15 C10 0.0 .
C11 C10 C15 C14 0.0 .
C8 C10 C15 C14 179.4(8) .
